data_4022235
loop_
_publ_author_name
'Jye-Shane Yang'
'Chia-Peng Liu'
'Bor-Ching Lin'
'Chih-Wei Tu'
'Gene-Hsiang Lee'

_publ_section_title
;
 Solid-State Molecular Folding and Supramolecular Structures
 of Triptycene-Derived Secondary Dicarboxamides
;
_journal_name_full 'Journal of Organic Chemistry'
_journal_page_first 7343
_journal_page_last 7354
_journal_paper_doi 10.1021/jo025758a
_journal_volume 67
_journal_year 2002
_chemical_formula_sum 'C60 H48 N2 O8 S2'
_chemical_formula_weight 989.12
_chemical_name_systematic
; 
 ? 
;
_space_group_IT_number 2
_symmetry_cell_setting triclinic
_symmetry_space_group_name_Hall '-P 1'
_symmetry_space_group_name_H-M 'P -1'
_atom_sites_solution_hydrogens geom
_atom_sites_solution_primary direct
_atom_sites_solution_secondary difmap
_audit_creation_method SHELXL
_cell_angle_alpha 106.340(1)
_cell_angle_beta 90.259(1)
_cell_angle_gamma 96.942(1)
_cell_formula_units_Z 2
_cell_length_a 12.7390(1)
_cell_length_b 13.3090(2)
_cell_length_c 14.9414(2)
_cell_measurement_reflns_used 7835
_cell_measurement_temperature 150(1)
_cell_volume 2411.10(5)
_computing_cell_refinement 'Siemens SAINT'
_computing_data_collection 'Siemens SMART'
_computing_data_reduction 'Siemens SAINT'
_computing_molecular_graphics 'Siemens SHELXTL'
_computing_publication_material 'Siemens SHELXTL'
_computing_structure_refinement 'SHELXL-93 (Sheldrick, 1993)'
_computing_structure_solution 'SHELXS-86 (Sheldrick, 1990)'
_diffrn_ambient_temperature 150(1)
_diffrn_measurement_device 'Siemens SMART 1K CCD'
_diffrn_measurement_method '\w scans'
_diffrn_radiation_monochromator graphite
_diffrn_radiation_source 'fine-focus sealed tube'
_diffrn_radiation_type MoK\a
_diffrn_radiation_wavelength 0.71073
_diffrn_reflns_av_R_equivalents 0.0475
_diffrn_reflns_av_sigmaI/netI 0.0805
_diffrn_reflns_limit_h_max 16
_diffrn_reflns_limit_h_min -16
_diffrn_reflns_limit_k_max 17
_diffrn_reflns_limit_k_min -17
_diffrn_reflns_limit_l_max 19
_diffrn_reflns_limit_l_min -17
_diffrn_reflns_number 23224
_diffrn_reflns_theta_max 27.50
_diffrn_reflns_theta_min 1.42
_diffrn_standards_decay_% 0
_exptl_absorpt_coefficient_mu 0.173
_exptl_absorpt_correction_T_max 0.9779
_exptl_absorpt_correction_T_min 0.8832
_exptl_absorpt_correction_type ' empirical used sadabs'
_exptl_crystal_colour colorless
_exptl_crystal_density_diffrn 1.362
_exptl_crystal_density_meas ?
_exptl_crystal_description needle
_exptl_crystal_F_000 1036
_exptl_crystal_size_max 0.60
_exptl_crystal_size_mid 0.10
_exptl_crystal_size_min 0.05
_refine_diff_density_max 0.477
_refine_diff_density_min -0.408
_refine_diff_density_rms 0.087
_refine_ls_extinction_coef 0.0037(5)
_refine_ls_extinction_expression Fc^*^=kFc[1+0.001xFc^2^\l^3^/sin(2\q)]^-1/4^
_refine_ls_extinction_method SHELXL
_refine_ls_goodness_of_fit_all 1.062
_refine_ls_goodness_of_fit_obs 1.114
_refine_ls_matrix_type full
_refine_ls_number_parameters 651
_refine_ls_number_reflns 10363
_refine_ls_number_restraints 0
_refine_ls_restrained_S_all 1.062
_refine_ls_restrained_S_obs 1.114
_refine_ls_R_factor_all 0.1077
_refine_ls_R_factor_obs 0.0654
_refine_ls_shift/esd_max 0.001
_refine_ls_shift/esd_mean 0.000
_refine_ls_structure_factor_coef Fsqd
_refine_ls_weighting_details 'w=1/[\s^2^(Fo^2^)+(0.0453P)^2^+1.5343P] where P=(Fo^2^+2Fc^2^)/3'
_refine_ls_weighting_scheme calc
_refine_ls_wR_factor_all 0.1345
_refine_ls_wR_factor_obs 0.1172
_reflns_number_observed 7297
_reflns_number_total 10366
_reflns_observed_criterion >2sigma(I)
_cod_data_source_file jo025758a-3_s2_6.cif
_cod_data_source_block 5
_cod_depositor_comments
;
The following automatic conversions were performed:
'_symmetry_cell_setting' value 'Triclinic' changed to 'triclinic'
according to '/home/saulius/struct/CIF-dictionaries/cif_core.dic'
dictionary named 'cif_core.dic' version 2.4.1 from 2010-06-29.

Automatic conversion script
Id: cif_fix_enum 1527 2010-12-29 10:47:43Z saulius 

The following automatic conversions were performed:

'_exptl_crystal_density_meas' value 'not_measured' was changed to '?'
- the value is perceived as not measured.

Automatic conversion script
Id: cif_fix_values 3008 2015-01-20 13:52:24Z robertas 

The following automatic conversions were performed:

'_refine_ls_weighting_scheme' value 'calc
w=1/[\s^2^(Fo^2^)+(0.0453P)^2^+1.5343P] where P=(Fo^2^+2Fc^2^)/3' was
changed to 'calc'. New tag '_refine_ls_weighting_details' was
created. The value of the new tag was set to
'w=1/[\s^2^(Fo^2^)+(0.0453P)^2^+1.5343P] where P=(Fo^2^+2Fc^2^)/3'.

Automatic conversion script
Id: cif_fix_values 3143 2015-03-26 13:38:13Z robertas 
;
_cod_database_code 4022235

loop_
_symmetry_equiv_pos_as_xyz
'x, y, z'
'-x, -y, -z'

loop_
_atom_site_aniso_label
_atom_site_aniso_U_11
_atom_site_aniso_U_22
_atom_site_aniso_U_33
_atom_site_aniso_U_23
_atom_site_aniso_U_13
_atom_site_aniso_U_12
S1 0.0181(3) 0.0254(4) 0.0236(4) 0.0068(3) -0.0014(3) 0.0071(3)
S2 0.0207(3) 0.0178(3) 0.0175(3) 0.0034(3) -0.0012(3) 0.0013(3)
O1 0.0156(9) 0.0231(9) 0.0230(10) 0.0070(8) -0.0001(8) 0.0039(7)
O2 0.0175(10) 0.0377(12) 0.0294(12) 0.0044(9) -0.0024(9) 0.0096(8)
O3 0.0330(12) 0.0233(10) 0.0322(12) 0.0075(9) -0.0043(9) 0.0080(8)
O4 0.0208(10) 0.0196(9) 0.0163(10) 0.0056(8) -0.0014(8) 0.0021(7)
O5 0.0298(11) 0.0189(9) 0.0264(11) 0.0052(8) 0.0004(9) 0.0045(8)
O6 0.0259(11) 0.0261(10) 0.0204(11) 0.0037(8) -0.0077(9) -0.0011(8)
O7 0.0350(13) 0.0404(13) 0.0429(14) 0.0039(11) 0.0109(11) -0.0041(10)
O8 0.0182(10) 0.0342(11) 0.0260(11) 0.0090(9) -0.0006(8) 0.0064(8)
N1 0.0224(12) 0.0299(13) 0.0286(14) 0.0101(11) 0.0029(11) 0.0016(10)
N2 0.0164(12) 0.0319(13) 0.0199(12) 0.0046(10) 0.0008(10) 0.0067(10)
C1 0.0149(13) 0.0255(14) 0.0171(14) 0.0088(11) -0.0005(11) 0.0043(10)
C2 0.0209(14) 0.0211(13) 0.0214(15) 0.0065(11) 0.0063(12) 0.0094(11)
C3 0.0216(14) 0.0176(13) 0.0183(14) 0.0021(11) 0.0022(11) 0.0032(11)
C4 0.0183(13) 0.0223(13) 0.0133(13) 0.0047(11) -0.0006(11) 0.0007(11)
C5 0.0176(13) 0.0183(13) 0.0158(13) 0.0060(10) 0.0022(11) 0.0046(10)
C6 0.0185(13) 0.0202(13) 0.0152(13) 0.0051(11) 0.0031(11) 0.0024(10)
C7 0.0165(13) 0.0189(13) 0.0221(15) 0.0042(11) -0.0035(11) 0.0037(10)
C8 0.0216(14) 0.0146(12) 0.0206(14) 0.0061(11) -0.0003(11) 0.0033(10)
C9 0.029(2) 0.0189(13) 0.0215(15) 0.0051(11) -0.0057(12) 0.0052(11)
C10 0.035(2) 0.0261(15) 0.020(2) 0.0045(12) 0.0039(13) 0.0093(13)
C11 0.026(2) 0.0224(14) 0.027(2) 0.0071(12) 0.0088(13) 0.0083(12)
C12 0.0223(14) 0.0172(13) 0.026(2) 0.0067(11) 0.0011(12) 0.0049(11)
C13 0.0231(14) 0.0131(12) 0.0195(14) 0.0048(11) 0.0003(12) 0.0029(10)
C14 0.0182(13) 0.0198(13) 0.0173(14) 0.0033(11) -0.0012(11) 0.0055(10)
C15 0.0225(14) 0.0148(12) 0.0202(14) 0.0028(11) 0.0033(12) 0.0074(10)
C16 0.0230(14) 0.0142(12) 0.0188(14) 0.0012(11) 0.0030(12) 0.0075(10)
C17 0.027(2) 0.0178(13) 0.028(2) 0.0007(12) 0.0054(13) 0.0086(11)
C18 0.038(2) 0.0191(14) 0.040(2) 0.0105(13) 0.014(2) 0.0068(13)
C19 0.046(2) 0.0242(15) 0.030(2) 0.0127(13) 0.011(2) 0.0163(14)
C20 0.033(2) 0.0219(14) 0.022(2) 0.0054(12) 0.0024(13) 0.0124(12)
C21 0.0210(14) 0.0261(14) 0.025(2) 0.0106(12) 0.0007(12) 0.0066(11)
C22 0.0245(15) 0.0243(14) 0.026(2) 0.0074(12) -0.0007(13) 0.0014(11)
C23 0.0219(15) 0.030(2) 0.031(2) 0.0117(13) 0.0055(13) 0.0041(12)
C24 0.0234(15) 0.0294(15) 0.024(2) 0.0129(12) 0.0049(12) 0.0076(12)
C25 0.026(2) 0.038(2) 0.025(2) 0.0017(13) -0.0051(13) 0.0065(13)
C26 0.0181(14) 0.039(2) 0.026(2) 0.0047(13) -0.0015(12) 0.0070(12)
C27 0.0222(15) 0.033(2) 0.025(2) 0.0095(13) -0.0020(12) 0.0029(12)
C28 0.0233(15) 0.032(2) 0.021(2) 0.0073(12) -0.0016(12) 0.0044(12)
C29 0.039(2) 0.034(2) 0.034(2) 0.0089(14) 0.003(2) 0.0009(14)
C30 0.051(2) 0.032(2) 0.036(2) 0.0039(15) 0.007(2) 0.012(2)
C31 0.039(2) 0.048(2) 0.027(2) 0.0095(15) 0.0059(15) 0.015(2)
C32 0.032(2) 0.039(2) 0.028(2) 0.0153(14) 0.0021(14) 0.0063(14)
C33 0.026(2) 0.032(2) 0.027(2) 0.0085(13) 0.0002(13) 0.0081(12)
C34 0.0206(14) 0.0230(14) 0.0152(14) 0.0047(11) 0.0022(11) 0.0016(11)
C35 0.0204(14) 0.0247(14) 0.0196(14) 0.0079(12) -0.0008(12) 0.0014(11)
C36 0.0162(13) 0.0243(14) 0.026(2) 0.0103(12) -0.0003(12) 0.0047(11)
C37 0.0191(14) 0.0231(14) 0.0204(15) 0.0061(11) 0.0019(11) 0.0017(11)
C38 0.0237(15) 0.0289(15) 0.0192(15) 0.0071(12) -0.0020(12) 0.0070(12)
C39 0.0196(14) 0.0260(14) 0.0223(15) 0.0088(12) -0.0011(12) 0.0068(11)
C40 0.0194(14) 0.0250(14) 0.0212(15) 0.0096(12) 0.0020(12) 0.0025(11)
C41 0.0226(15) 0.0267(14) 0.0193(14) 0.0075(12) -0.0012(12) 0.0059(11)
C42 0.027(2) 0.033(2) 0.027(2) 0.0050(13) -0.0044(13) 0.0031(13)
C43 0.046(2) 0.035(2) 0.030(2) -0.0035(14) -0.008(2) 0.0043(15)
C44 0.044(2) 0.042(2) 0.025(2) -0.0042(14) -0.0023(15) 0.020(2)
C45 0.027(2) 0.048(2) 0.028(2) 0.0057(15) 0.0019(14) 0.0173(14)
C46 0.0229(15) 0.030(2) 0.0205(15) 0.0042(12) -0.0015(12) 0.0079(12)
C47 0.046(2) 0.039(2) 0.044(2) 0.008(2) -0.003(2) 0.003(2)
C48 0.039(2) 0.0232(15) 0.023(2) -0.0005(12) 0.0065(14) 0.0088(13)
C49 0.039(2) 0.0205(14) 0.029(2) 0.0066(13) 0.0083(14) 0.0095(13)
C50 0.037(2) 0.035(2) 0.033(2) 0.0056(14) 0.0073(15) 0.0137(14)
C51 0.043(2) 0.032(2) 0.045(2) 0.002(2) 0.017(2) -0.0006(15)
C52 0.062(2) 0.031(2) 0.041(2) 0.019(2) 0.019(2) 0.008(2)
C53 0.051(2) 0.033(2) 0.029(2) 0.0116(14) 0.007(2) 0.012(2)
C54 0.077(3) 0.063(3) 0.056(3) 0.005(2) 0.021(2) -0.016(2)
C55 0.052(2) 0.033(2) 0.038(2) 0.011(2) -0.003(2) -0.006(2)
C56 0.047(2) 0.057(2) 0.039(2) 0.004(2) -0.004(2) -0.016(2)
C57 0.073(3) 0.050(2) 0.034(2) 0.005(2) -0.005(2) -0.007(2)
C58 0.056(3) 0.049(2) 0.057(3) 0.010(2) 0.007(2) 0.016(2)
C59 0.037(2) 0.048(2) 0.088(3) 0.007(2) -0.012(2) 0.008(2)
C60 0.045(2) 0.042(2) 0.048(2) -0.001(2) -0.017(2) 0.007(2)

loop_
_atom_site_label
_atom_site_type_symbol
_atom_site_fract_x
_atom_site_fract_y
_atom_site_fract_z
_atom_site_U_iso_or_equiv
_atom_site_thermal_displace_type
_atom_site_occupancy
_atom_site_calc_flag
_atom_site_refinement_flags
S1 S -1.09955(5) 0.52155(5) -0.27402(5) 0.0220(2) Uani 1 d .
S2 S -0.61475(5) 0.66837(5) 0.00608(5) 0.0191(2) Uani 1 d .
O1 O -1.08317(13) 0.46815(13) -0.19138(13) 0.0204(4) Uani 1 d .
O2 O -1.20767(14) 0.4848(2) -0.30394(14) 0.0287(5) Uani 1 d .
O3 O -1.0646(2) 0.63167(14) -0.24113(14) 0.0292(5) Uani 1 d .
O4 O -0.70412(14) 0.57898(13) 0.02193(12) 0.0188(4) Uani 1 d .
O5 O -0.66324(15) 0.75825(14) 0.00313(13) 0.0252(4) Uani 1 d .
O6 O -0.53659(15) 0.67604(14) 0.07707(13) 0.0251(4) Uani 1 d .
O7 O -0.9158(2) 0.1513(2) -0.6118(2) 0.0418(6) Uani 1 d .
O8 O -0.59618(14) 0.42435(15) -0.45903(13) 0.0257(4) Uani 1 d .
N1 N -0.8206(2) 0.3145(2) -0.5675(2) 0.0267(5) Uani 1 d .
H1A H -0.7612(2) 0.3519(2) -0.5751(2) 0.032 Uiso 1 calc R
N2 N -0.4518(2) 0.4524(2) -0.3588(2) 0.0230(5) Uani 1 d .
H2A H -0.3843(2) 0.4443(2) -0.3574(2) 0.028 Uiso 1 calc R
C1 C -0.9860(2) 0.4980(2) -0.1381(2) 0.0185(6) Uani 1 d .
C2 C -0.9637(2) 0.5987(2) -0.0775(2) 0.0204(6) Uani 1 d .
H2B H -1.0128(2) 0.6483(2) -0.0721(2) 0.025 Uiso 1 calc R
C3 C -0.8700(2) 0.6264(2) -0.0249(2) 0.0198(6) Uani 1 d .
H3A H -0.8539(2) 0.6951(2) 0.0171(2) 0.024 Uiso 1 calc R
C4 C -0.7994(2) 0.5532(2) -0.0338(2) 0.0182(6) Uani 1 d .
C5 C -0.8224(2) 0.4513(2) -0.0912(2) 0.0168(5) Uani 1 d .
C6 C -0.9184(2) 0.4227(2) -0.1442(2) 0.0179(6) Uani 1 d .
C7 C -0.9366(2) 0.3055(2) -0.1975(2) 0.0194(6) Uani 1 d .
H7A H -1.0053(2) 0.2848(2) -0.2347(2) 0.023 Uiso 1 calc R
C8 C -0.8411(2) 0.2813(2) -0.2570(2) 0.0186(6) Uani 1 d .
C9 C -0.8434(2) 0.2287(2) -0.3512(2) 0.0230(6) Uani 1 d .
H9A H -0.9087(2) 0.2069(2) -0.3861(2) 0.028 Uiso 1 calc R
C10 C -0.7478(2) 0.2082(2) -0.3942(2) 0.0270(7) Uani 1 d .
H10A H -0.7482(2) 0.1722(2) -0.4589(2) 0.032 Uiso 1 calc R
C11 C -0.6528(2) 0.2398(2) -0.3432(2) 0.0247(6) Uani 1 d .
H11A H -0.5884(2) 0.2262(2) -0.3733(2) 0.030 Uiso 1 calc R
C12 C -0.6507(2) 0.2916(2) -0.2477(2) 0.0217(6) Uani 1 d .
H12A H -0.5855(2) 0.3126(2) -0.2125(2) 0.026 Uiso 1 calc R
C13 C -0.7449(2) 0.3115(2) -0.2056(2) 0.0185(6) Uani 1 d .
C14 C -0.7584(2) 0.3589(2) -0.1011(2) 0.0186(6) Uani 1 d .
H14A H -0.6897(2) 0.3795(2) -0.0640(2) 0.022 Uiso 1 calc R
C15 C -0.8334(2) 0.2773(2) -0.0706(2) 0.0192(6) Uani 1 d .
C16 C -0.9289(2) 0.2472(2) -0.1234(2) 0.0190(6) Uani 1 d .
C17 C -1.0041(2) 0.1714(2) -0.1064(2) 0.0250(6) Uani 1 d .
H17A H -1.0682(2) 0.1497(2) -0.1431(2) 0.030 Uiso 1 calc R
C18 C -0.9845(2) 0.1274(2) -0.0346(2) 0.0315(7) Uani 1 d .
H18A H -1.0358(2) 0.0754(2) -0.0224(2) 0.038 Uiso 1 calc R
C19 C -0.8909(2) 0.1587(2) 0.0192(2) 0.0313(7) Uani 1 d .
H19A H -0.8789(2) 0.1288(2) 0.0684(2) 0.038 Uiso 1 calc R
C20 C -0.8144(2) 0.2340(2) 0.0012(2) 0.0251(6) Uani 1 d .
H20A H -0.7500(2) 0.2553(2) 0.0376(2) 0.030 Uiso 1 calc R
C21 C -1.0166(2) 0.4620(2) -0.3606(2) 0.0229(6) Uani 1 d .
C22 C -0.9086(2) 0.4962(2) -0.3550(2) 0.0251(6) Uani 1 d .
H22A H -0.8790(2) 0.5538(2) -0.3044(2) 0.030 Uiso 1 calc R
C23 C -0.8445(2) 0.4462(2) -0.4230(2) 0.0270(7) Uani 1 d .
H23A H -0.7704(2) 0.4681(2) -0.4182(2) 0.032 Uiso 1 calc R
C24 C -0.8880(2) 0.3636(2) -0.4990(2) 0.0241(6) Uani 1 d .
C25 C -0.9967(2) 0.3323(2) -0.5063(2) 0.0311(7) Uani 1 d .
H25A H -1.0272(2) 0.2783(2) -0.5592(2) 0.037 Uiso 1 calc R
C26 C -1.0602(2) 0.3803(2) -0.4360(2) 0.0284(7) Uani 1 d .
H26A H -1.1340(2) 0.3570(2) -0.4395(2) 0.034 Uiso 1 calc R
C27 C -0.8412(2) 0.2120(2) -0.6236(2) 0.0265(6) Uani 1 d .
C28 C -0.7671(2) 0.1779(2) -0.7007(2) 0.0256(6) Uani 1 d .
C29 C -0.7652(3) 0.0697(2) -0.7385(2) 0.0358(8) Uani 1 d .
H29A H -0.8077(3) 0.0213(2) -0.7133(2) 0.043 Uiso 1 calc R
C30 C -0.7015(3) 0.0322(3) -0.8125(2) 0.0402(8) Uani 1 d .
H30A H -0.7005(3) -0.0416(3) -0.8382(2) 0.048 Uiso 1 calc R
C31 C -0.6398(3) 0.1027(3) -0.8488(2) 0.0374(8) Uani 1 d .
H31A H -0.5958(3) 0.0772(3) -0.8992(2) 0.045 Uiso 1 calc R
C32 C -0.6415(2) 0.2098(2) -0.8122(2) 0.0318(7) Uani 1 d .
H32A H -0.5989(2) 0.2578(2) -0.8378(2) 0.038 Uiso 1 calc R
C33 C -0.7052(2) 0.2479(2) -0.7383(2) 0.0277(7) Uani 1 d .
H33A H -0.7064(2) 0.3217(2) -0.7135(2) 0.033 Uiso 1 calc R
C34 C -0.5670(2) 0.6102(2) -0.1037(2) 0.0198(6) Uani 1 d .
C35 C -0.4801(2) 0.5549(2) -0.1070(2) 0.0214(6) Uani 1 d .
H35A H -0.4474(2) 0.5510(2) -0.0510(2) 0.026 Uiso 1 calc R
C36 C -0.4422(2) 0.5058(2) -0.1925(2) 0.0212(6) Uani 1 d .
H36A H -0.3821(2) 0.4692(2) -0.1954(2) 0.025 Uiso 1 calc R
C37 C -0.4917(2) 0.5097(2) -0.2746(2) 0.0210(6) Uani 1 d .
C38 C -0.5761(2) 0.5680(2) -0.2708(2) 0.0236(6) Uani 1 d .
H38A H -0.6076(2) 0.5737(2) -0.3267(2) 0.028 Uiso 1 calc R
C39 C -0.6140(2) 0.6179(2) -0.1847(2) 0.0219(6) Uani 1 d .
H39A H -0.6720(2) 0.6573(2) -0.1816(2) 0.026 Uiso 1 calc R
C40 C -0.5067(2) 0.4075(2) -0.4432(2) 0.0213(6) Uani 1 d .
C41 C -0.4485(2) 0.3334(2) -0.5135(2) 0.0224(6) Uani 1 d .
C42 C -0.5073(2) 0.2457(2) -0.5737(2) 0.0300(7) Uani 1 d .
H42A H -0.5818(2) 0.2343(2) -0.5686(2) 0.036 Uiso 1 calc R
C43 C -0.4581(3) 0.1751(3) -0.6407(2) 0.0398(8) Uani 1 d .
H43A H -0.4986(3) 0.1143(3) -0.6808(2) 0.048 Uiso 1 calc R
C44 C -0.3501(3) 0.1924(3) -0.6497(2) 0.0383(8) Uani 1 d .
H44A H -0.3163(3) 0.1442(3) -0.6966(2) 0.046 Uiso 1 calc R
C45 C -0.2912(2) 0.2800(2) -0.5903(2) 0.0340(7) Uani 1 d .
H45A H -0.2169(2) 0.2923(2) -0.5968(2) 0.041 Uiso 1 calc R
C46 C -0.3397(2) 0.3497(2) -0.5217(2) 0.0249(6) Uani 1 d .
H46A H -0.2986(2) 0.4088(2) -0.4800(2) 0.030 Uiso 1 calc R
C47 C -0.6061(3) 1.0838(3) 0.8790(3) 0.0439(9) Uani 1 d .
H47A H -0.6048(3) 1.1398(3) 0.8481(3) 0.066 Uiso 1 calc R
H47B H -0.5456(3) 1.0448(3) 0.8602(3) 0.066 Uiso 1 calc R
H47C H -0.6020(3) 1.1152(3) 0.9469(3) 0.066 Uiso 1 calc R
C48 C -0.7075(2) 1.0095(2) 0.8512(2) 0.0296(7) Uani 1 d .
C49 C -0.7813(2) 1.0241(2) 0.7883(2) 0.0290(7) Uani 1 d .
H49A H -0.7681(2) 1.0826(2) 0.7635(2) 0.035 Uiso 1 calc R
C50 C -0.8730(3) 0.9551(2) 0.7616(2) 0.0348(7) Uani 1 d .
H50A H -0.9230(3) 0.9667(2) 0.7193(2) 0.042 Uiso 1 calc R
C51 C -0.8923(3) 0.8689(3) 0.7961(2) 0.0419(9) Uani 1 d .
H51A H -0.9550(3) 0.8206(3) 0.7772(2) 0.050 Uiso 1 calc R
C52 C -0.8198(3) 0.8534(3) 0.8584(2) 0.0428(9) Uani 1 d .
H52A H -0.8330(3) 0.7945(3) 0.8826(2) 0.051 Uiso 1 calc R
C53 C -0.7284(3) 0.9229(2) 0.8858(2) 0.0365(8) Uani 1 d .
H53A H -0.6792(3) 0.9114(2) 0.9287(2) 0.044 Uiso 1 calc R
C54 C -0.1525(3) 0.0653(3) -0.4985(3) 0.0694(13) Uani 1 d .
H54A H -0.1020(14) 0.1251(4) -0.5033(15) 0.104 Uiso 1 calc R
H54B H -0.1879(4) 0.0301(21) -0.5596(5) 0.104 Uiso 1 calc R
H54C H -0.1148(16) 0.0152(18) -0.4780(11) 0.104 Uiso 1 calc R
C55 C -0.2332(3) 0.1044(3) -0.4291(2) 0.0419(8) Uani 1 d .
C56 C -0.2056(3) 0.1858(3) -0.3479(3) 0.0516(10) Uani 1 d .
H56A H -0.1343(3) 0.2186(3) -0.3376(3) 0.062 Uiso 1 calc R
C57 C -0.2780(3) 0.2203(3) -0.2821(3) 0.0552(10) Uani 1 d .
H57A H -0.2561(3) 0.2754(3) -0.2269(3) 0.066 Uiso 1 calc R
C58 C -0.3808(3) 0.1761(3) -0.2953(3) 0.0541(10) Uani 1 d .
H58A H -0.4313(3) 0.2005(3) -0.2503(3) 0.065 Uiso 1 calc R
C59 C -0.4105(3) 0.0950(3) -0.3754(3) 0.0599(11) Uani 1 d .
H59A H -0.4818(3) 0.0623(3) -0.3853(3) 0.072 Uiso 1 calc R
C60 C -0.3371(3) 0.0613(3) -0.4409(3) 0.0481(9) Uani 1 d .
H60A H -0.3593(3) 0.0063(3) -0.4960(3) 0.058 Uiso 1 calc R

loop_
_atom_type_symbol
_atom_type_description
_atom_type_scat_dispersion_real
_atom_type_scat_dispersion_imag
_atom_type_scat_source
C C 0.0033 0.0016 'International Tables Vol C Tables 4.2.6.8 and 6.1.1.4'
H H 0.0000 0.0000 'International Tables Vol C Tables 4.2.6.8 and 6.1.1.4'
N N 0.0061 0.0033 'International Tables Vol C Tables 4.2.6.8 and 6.1.1.4'
O O 0.0106 0.0060 'International Tables Vol C Tables 4.2.6.8 and 6.1.1.4'
S S 0.1246 0.1234 'International Tables Vol C Tables 4.2.6.8 and 6.1.1.4'

loop_
_geom_angle_atom_site_label_1
_geom_angle_atom_site_label_2
_geom_angle_atom_site_label_3
_geom_angle
O3 S1 O2 120.25(12)
O3 S1 O1 109.20(11)
O2 S1 O1 102.76(11)
O3 S1 C21 109.42(13)
O2 S1 C21 109.69(13)
O1 S1 C21 104.21(11)
O5 S2 O6 120.50(11)
O5 S2 O4 109.05(10)
O6 S2 O4 102.41(10)
O5 S2 C34 109.65(12)
O6 S2 C34 109.77(12)
O4 S2 C34 104.04(11)
C1 O1 S1 117.8(2)
C4 O4 S2 119.1(2)
C27 N1 C24 124.6(2)
C40 N2 C37 127.2(2)
C6 C1 C2 121.5(2)
C6 C1 O1 118.4(2)
C2 C1 O1 120.0(2)
C3 C2 C1 119.5(2)
C2 C3 C4 119.4(2)
C5 C4 C3 121.6(2)
C5 C4 O4 117.9(2)
C3 C4 O4 120.2(2)
C4 C5 C6 119.0(2)
C4 C5 C14 127.8(2)
C6 C5 C14 113.1(2)
C1 C6 C5 118.8(2)
C1 C6 C7 128.3(2)
C5 C6 C7 112.8(2)
C8 C7 C6 107.2(2)
C8 C7 C16 104.8(2)
C6 C7 C16 105.3(2)
C9 C8 C13 120.3(2)
C9 C8 C7 126.4(2)
C13 C8 C7 113.2(2)
C8 C9 C10 118.9(3)
C11 C10 C9 120.4(3)
C10 C11 C12 120.6(3)
C13 C12 C11 118.8(3)
C12 C13 C8 121.0(2)
C12 C13 C14 125.8(2)
C8 C13 C14 113.0(2)
C15 C14 C5 104.0(2)
C15 C14 C13 106.0(2)
C5 C14 C13 106.7(2)
C20 C15 C16 120.4(2)
C20 C15 C14 126.4(2)
C16 C15 C14 113.2(2)
C17 C16 C15 120.3(3)
C17 C16 C7 126.8(2)
C15 C16 C7 112.9(2)
C16 C17 C18 119.1(3)
C19 C18 C17 120.7(3)
C18 C19 C20 120.2(3)
C15 C20 C19 119.2(3)
C26 C21 C22 120.1(3)
C26 C21 S1 119.0(2)
C22 C21 S1 120.9(2)
C23 C22 C21 119.8(3)
C22 C23 C24 120.3(3)
C25 C24 C23 119.8(3)
C25 C24 N1 121.3(3)
C23 C24 N1 119.0(2)
C26 C25 C24 119.6(3)
C21 C26 C25 120.3(3)
O7 C27 N1 122.2(3)
O7 C27 C28 121.0(3)
N1 C27 C28 116.8(2)
C33 C28 C29 119.4(3)
C33 C28 C27 123.4(3)
C29 C28 C27 117.2(3)
C30 C29 C28 120.3(3)
C31 C30 C29 119.7(3)
C30 C31 C32 120.4(3)
C31 C32 C33 120.3(3)
C28 C33 C32 119.9(3)
C39 C34 C35 120.8(2)
C39 C34 S2 121.4(2)
C35 C34 S2 117.9(2)
C36 C35 C34 119.3(3)
C35 C36 C37 120.2(2)
C38 C37 C36 120.2(3)
C38 C37 N2 123.3(3)
C36 C37 N2 116.5(2)
C39 C38 C37 119.5(3)
C34 C39 C38 119.8(2)
O8 C40 N2 123.5(2)
O8 C40 C41 122.4(3)
N2 C40 C41 114.1(2)
C42 C41 C46 119.4(3)
C42 C41 C40 117.7(2)
C46 C41 C40 122.9(2)
C43 C42 C41 120.3(3)
C42 C43 C44 120.1(3)
C43 C44 C45 119.8(3)
C46 C45 C44 120.3(3)
C45 C46 C41 120.0(3)
C53 C48 C49 118.3(3)
C53 C48 C47 120.7(3)
C49 C48 C47 121.0(3)
C50 C49 C48 120.9(3)
C49 C50 C51 120.0(3)
C52 C51 C50 119.5(3)
C53 C52 C51 120.5(3)
C52 C53 C48 120.6(3)
C60 C55 C56 116.4(3)
C60 C55 C54 122.2(3)
C56 C55 C54 121.3(3)
C57 C56 C55 122.0(3)
C58 C57 C56 120.4(4)
C57 C58 C59 118.8(4)
C60 C59 C58 120.2(4)
C55 C60 C59 122.1(3)

loop_
_geom_bond_atom_site_label_1
_geom_bond_atom_site_label_2
_geom_bond_distance
S1 O3 1.422(2)
S1 O2 1.430(2)
S1 O1 1.613(2)
S1 C21 1.748(3)
S2 O5 1.422(2)
S2 O6 1.425(2)
S2 O4 1.613(2)
S2 C34 1.751(3)
O1 C1 1.421(3)
O4 C4 1.419(3)
O7 C27 1.219(3)
O8 C40 1.223(3)
N1 C27 1.379(4)
N1 C24 1.407(3)
N2 C40 1.379(3)
N2 C37 1.408(3)
C1 C6 1.384(3)
C1 C2 1.386(4)
C2 C3 1.379(4)
C3 C4 1.384(4)
C4 C5 1.381(3)
C5 C6 1.405(4)
C5 C14 1.530(3)
C6 C7 1.526(3)
C7 C8 1.523(4)
C7 C16 1.530(4)
C8 C9 1.382(4)
C8 C13 1.397(4)
C9 C10 1.400(4)
C10 C11 1.382(4)
C11 C12 1.397(4)
C12 C13 1.378(4)
C13 C14 1.530(4)
C14 C15 1.527(4)
C15 C20 1.386(4)
C15 C16 1.400(4)
C16 C17 1.383(4)
C17 C18 1.393(4)
C18 C19 1.387(4)
C19 C20 1.395(4)
C21 C26 1.385(4)
C21 C22 1.391(4)
C22 C23 1.379(4)
C23 C24 1.396(4)
C24 C25 1.391(4)
C25 C26 1.386(4)
C27 C28 1.498(4)
C28 C33 1.387(4)
C28 C29 1.395(4)
C29 C30 1.388(4)
C30 C31 1.379(5)
C31 C32 1.379(4)
C32 C33 1.388(4)
C34 C39 1.384(4)
C34 C35 1.395(4)
C35 C36 1.379(4)
C36 C37 1.394(4)
C37 C38 1.392(4)
C38 C39 1.389(4)
C40 C41 1.492(4)
C41 C42 1.387(4)
C41 C46 1.389(4)
C42 C43 1.378(4)
C43 C44 1.381(5)
C44 C45 1.382(4)
C45 C46 1.380(4)
C47 C48 1.509(4)
C48 C53 1.388(4)
C48 C49 1.395(4)
C49 C50 1.378(4)
C50 C51 1.382(4)
C51 C52 1.381(5)
C52 C53 1.379(5)
C54 C55 1.496(5)
C55 C60 1.367(5)
C55 C56 1.391(5)
C56 C57 1.373(5)
C57 C58 1.358(5)
C58 C59 1.382(5)
C59 C60 1.378(5)
